data_7233755
loop_
_publ_author_name
'Liu, Yang'
'Xu, Yuangang'
'Sun, Qi'
'Lu, Ming'

_publ_section_title
;
 Energetic furazan--triazoles with high thermal stability and low
 sensitivity: facile synthesis, crystal structures and energetic
 properties
;
_journal_issue 40
_journal_name_full CrystEngComm
_journal_page_first 6093
_journal_paper_doi 10.1039/C9CE01336A
_journal_volume 21
_journal_year 2019
_chemical_formula_moiety 'C4 H4 N9 O3, H5 N2, H2 O'
_chemical_formula_sum 'C4 H11 N11 O4'
_chemical_formula_weight 277.24
_space_group_crystal_system monoclinic
_space_group_IT_number 14
_space_group_name_Hall '-P 2ybc'
_space_group_name_H-M_alt 'P 1 21/c 1'
_symmetry_space_group_name_Hall '-P 2ybc'
_symmetry_space_group_name_H-M 'P 1 21/c 1'
_atom_sites_solution_hydrogens mixed
_audit_creation_method SHELXL-2018/3
_audit_update_record
;
2019-05-09 deposited with the CCDC.    2019-09-10 downloaded from the CCDC.
;
_cell_angle_alpha 90
_cell_angle_beta 96.737(2)
_cell_angle_gamma 90
_cell_formula_units_Z 4
_cell_length_a 9.0312(4)
_cell_length_b 18.6286(7)
_cell_length_c 6.5567(3)
_cell_measurement_reflns_used 5027
_cell_measurement_temperature 296(2)
_cell_measurement_theta_max 27.41
_cell_measurement_theta_min 2.27
_cell_volume 1095.47(8)
_computing_cell_refinement 'Bruker SAINT'
_computing_data_collection 'Bruker APEX2'
_computing_data_reduction 'Bruker SAINT'
_computing_molecular_graphics 'Bruker SHELXTL'
_computing_publication_material 'Bruker SHELXTL'
_computing_structure_refinement 'SHELXL-2014 (Sheldrick 2014)'
_computing_structure_solution 'SHELXS-97 (Sheldrick 2008)'
_diffrn_ambient_temperature 296(2)
_diffrn_measured_fraction_theta_full 0.996
_diffrn_measured_fraction_theta_max 0.994
_diffrn_measurement_device_type 'Bruker APEX-II CCD'
_diffrn_measurement_method '\f and \w scans'
_diffrn_radiation_type MoK\a
_diffrn_radiation_wavelength 0.71073
_diffrn_reflns_av_R_equivalents 0.0256
_diffrn_reflns_av_unetI/netI 0.0267
_diffrn_reflns_Laue_measured_fraction_full 0.996
_diffrn_reflns_Laue_measured_fraction_max 0.994
_diffrn_reflns_limit_h_max 9
_diffrn_reflns_limit_h_min -11
_diffrn_reflns_limit_k_max 22
_diffrn_reflns_limit_k_min -24
_diffrn_reflns_limit_l_max 8
_diffrn_reflns_limit_l_min -8
_diffrn_reflns_number 9664
_diffrn_reflns_point_group_measured_fraction_full 0.996
_diffrn_reflns_point_group_measured_fraction_max 0.994
_diffrn_reflns_theta_full 25.242
_diffrn_reflns_theta_max 27.488
_diffrn_reflns_theta_min 2.187
_exptl_absorpt_coefficient_mu 0.145
_exptl_absorpt_correction_T_max 0.7456
_exptl_absorpt_correction_T_min 0.6771
_exptl_absorpt_correction_type multi-scan
_exptl_absorpt_process_details sadabs
_exptl_crystal_colour colourless
_exptl_crystal_density_diffrn 1.681
_exptl_crystal_description plate
_exptl_crystal_F_000 576
_exptl_crystal_size_max 0.250
_exptl_crystal_size_mid 0.220
_exptl_crystal_size_min 0.020
_refine_diff_density_max 0.494
_refine_diff_density_min -0.646
_refine_diff_density_rms 0.057
_refine_ls_extinction_method none
_refine_ls_goodness_of_fit_ref 1.062
_refine_ls_hydrogen_treatment mixed
_refine_ls_matrix_type full
_refine_ls_number_parameters 179
_refine_ls_number_reflns 2509
_refine_ls_number_restraints 2
_refine_ls_restrained_S_all 1.062
_refine_ls_R_factor_all 0.0634
_refine_ls_R_factor_gt 0.0495
_refine_ls_shift/su_max 0.000
_refine_ls_shift/su_mean 0.000
_refine_ls_structure_factor_coef Fsqd
_refine_ls_weighting_details 'w=1/[\s^2^(Fo^2^)+(0.0736P)^2^+0.6535P] where P=(Fo^2^+2Fc^2^)/3'
_refine_ls_weighting_scheme calc
_refine_ls_wR_factor_gt 0.1327
_refine_ls_wR_factor_ref 0.1411
_reflns_Friedel_coverage 0.000
_reflns_number_gt 2045
_reflns_number_total 2509
_reflns_threshold_expression 'I > 2\s(I)'
_cod_data_source_file c9ce01336a2.cif
_cod_data_source_block Ly190505_1_a
_cod_depositor_comments 'Adding full bibliography for 7233753--7233756.cif.'
_cod_database_code 7233755
_shelx_shelxl_version_number 2018/3
_shelx_space_group_comment
;
The symmetry employed for this shelxl refinement is uniquely defined
by the following loop, which should always be used as a source of
symmetry information in preference to the above space-group names.
They are only intended as comments.
;
_shelx_estimated_absorpt_t_min 0.965
_shelx_estimated_absorpt_t_max 0.997

loop_
_space_group_symop_operation_xyz
'x, y, z'
'-x, y+1/2, -z+1/2'
'-x, -y, -z'
'x, -y-1/2, z-1/2'

loop_
_atom_site_label
_atom_site_type_symbol
_atom_site_fract_x
_atom_site_fract_y
_atom_site_fract_z
_atom_site_U_iso_or_equiv
_atom_site_adp_type
_atom_site_occupancy
_atom_site_site_symmetry_order
_atom_site_calc_flag
_atom_site_refinement_flags_posn
_atom_site_refinement_flags_adp
C1 C 0.3808(2) 0.73776(9) 0.3155(3) 0.0221(4) Uani 1 1 d . .
C2 C 0.46846(19) 0.62940(9) 0.3061(3) 0.0218(4) Uani 1 1 d . .
C3 C 0.47727(19) 0.55240(9) 0.2745(3) 0.0222(4) Uani 1 1 d . .
C4 C 0.6086(2) 0.50997(9) 0.2522(3) 0.0226(4) Uani 1 1 d . .
N1 N 0.33868(16) 0.66872(8) 0.2768(2) 0.0219(3) Uani 1 1 d . .
N2 N 0.52581(17) 0.74104(8) 0.3711(2) 0.0253(4) Uani 1 1 d . .
N3 N 0.58074(17) 0.67154(8) 0.3647(2) 0.0256(4) Uani 1 1 d . .
N4 N 0.36091(18) 0.51111(9) 0.2622(3) 0.0293(4) Uani 1 1 d . .
N5 N 0.56716(18) 0.44269(8) 0.2256(3) 0.0284(4) Uani 1 1 d . .
N6 N 0.19067(17) 0.64706(9) 0.2201(3) 0.0338(4) Uani 1 1 d . .
H6A H 0.120255 0.678398 0.208077 0.041 Uiso 1 1 calc R U
H6B H 0.170414 0.602458 0.197392 0.041 Uiso 1 1 calc R U
N7 N 0.28443(19) 0.79323(9) 0.3003(3) 0.0314(4) Uani 1 1 d . .
H7A H 0.316095 0.836052 0.328286 0.038 Uiso 1 1 calc R U
H7B H 0.191254 0.785814 0.262541 0.038 Uiso 1 1 calc R U
N8 N 0.74551(17) 0.54253(8) 0.2599(3) 0.0288(4) Uani 1 1 d . .
N9 N 0.86171(18) 0.49938(9) 0.2595(3) 0.0364(5) Uani 1 1 d . .
N10 N 0.9649(2) 0.80625(10) 0.0632(3) 0.0409(5) Uani 1 1 d . .
H10A H 0.988320 0.818600 -0.049534 0.061 Uiso 1 1 d R U
H10B H 0.904096 0.769234 0.048743 0.061 Uiso 1 1 d R U
N11 N 0.86973(19) 0.86315(10) 0.1205(3) 0.0368(4) Uani 1 1 d . .
H11A H 0.835653 0.852066 0.238502 0.055 Uiso 1 1 calc R U
H11B H 0.793319 0.868654 0.022954 0.055 Uiso 1 1 calc R U
H11C H 0.921485 0.903849 0.135310 0.055 Uiso 1 1 calc R U
O1 O 0.41270(15) 0.44280(7) 0.2316(2) 0.0329(4) Uani 1 1 d . .
O2 O 0.85097(18) 0.43311(8) 0.2473(3) 0.0551(5) Uani 1 1 d . .
O3 O 0.98629(18) 0.52871(10) 0.2748(4) 0.0645(6) Uani 1 1 d . .
O4 O 0.77775(17) 0.82306(8) 0.4932(3) 0.0351(4) Uani 1 1 d . .
H4A H 0.768(3) 0.8552(17) 0.570(5) 0.053 Uiso 1 1 d . U
H4B H 0.697(4) 0.8028(16) 0.461(5) 0.053 Uiso 1 1 d . U

loop_
_atom_site_aniso_label
_atom_site_aniso_U_11
_atom_site_aniso_U_22
_atom_site_aniso_U_33
_atom_site_aniso_U_23
_atom_site_aniso_U_13
_atom_site_aniso_U_12
C1 0.0258(9) 0.0190(9) 0.0215(9) 0.0005(7) 0.0027(7) 0.0002(7)
C2 0.0217(8) 0.0196(9) 0.0242(9) 0.0012(7) 0.0026(7) 0.0009(6)
C3 0.0228(9) 0.0194(9) 0.0239(9) 0.0001(7) 0.0004(7) 0.0001(6)
C4 0.0245(9) 0.0172(8) 0.0255(9) 0.0008(7) 0.0005(7) 0.0003(6)
N1 0.0189(7) 0.0190(7) 0.0272(8) 0.0001(6) 0.0011(6) -0.0001(6)
N2 0.0257(8) 0.0188(8) 0.0304(8) -0.0007(6) -0.0007(6) 0.0000(6)
N3 0.0241(8) 0.0199(7) 0.0316(9) -0.0010(6) -0.0021(6) 0.0010(6)
N4 0.0260(8) 0.0217(8) 0.0400(10) 0.0000(7) 0.0028(7) -0.0022(6)
N5 0.0257(8) 0.0209(8) 0.0381(10) -0.0014(7) 0.0015(7) -0.0018(6)
N6 0.0166(7) 0.0245(8) 0.0594(12) -0.0046(8) 0.0010(7) -0.0011(6)
N7 0.0278(8) 0.0193(8) 0.0457(10) -0.0022(7) -0.0015(7) 0.0034(6)
N8 0.0218(8) 0.0189(7) 0.0459(10) -0.0016(7) 0.0045(7) 0.0004(6)
N9 0.0243(8) 0.0230(9) 0.0612(13) -0.0033(8) 0.0027(8) 0.0000(6)
N10 0.0308(9) 0.0380(10) 0.0528(12) -0.0008(9) 0.0004(8) -0.0042(7)
N11 0.0281(9) 0.0350(10) 0.0451(11) 0.0099(8) -0.0048(8) -0.0014(7)
O1 0.0273(7) 0.0202(7) 0.0508(9) -0.0026(6) 0.0026(6) -0.0052(5)
O2 0.0315(8) 0.0206(8) 0.1114(17) -0.0075(8) 0.0009(9) 0.0041(6)
O3 0.0222(8) 0.0433(11) 0.1289(19) -0.0089(10) 0.0125(10) -0.0081(7)
O4 0.0299(8) 0.0279(8) 0.0475(10) -0.0033(7) 0.0042(7) 0.0014(6)

loop_
_atom_type_symbol
_atom_type_description
_atom_type_scat_dispersion_real
_atom_type_scat_dispersion_imag
_atom_type_scat_source
C C 0.0033 0.0016 'International Tables Vol C Tables 4.2.6.8 and 6.1.1.4'
H H 0.0000 0.0000 'International Tables Vol C Tables 4.2.6.8 and 6.1.1.4'
N N 0.0061 0.0033 'International Tables Vol C Tables 4.2.6.8 and 6.1.1.4'
O O 0.0106 0.0060 'International Tables Vol C Tables 4.2.6.8 and 6.1.1.4'

loop_
_geom_angle_atom_site_label_1
_geom_angle_atom_site_label_2
_geom_angle_atom_site_label_3
_geom_angle
N2 C1 N7 126.64(17)
N2 C1 N1 110.06(15)
N7 C1 N1 123.29(17)
N3 C2 N1 109.93(16)
N3 C2 C3 125.63(16)
N1 C2 C3 124.44(16)
N4 C3 C4 109.72(16)
N4 C3 C2 122.47(16)
C4 C3 C2 127.81(16)
N5 C4 N8 131.89(17)
N5 C4 C3 108.08(16)
N8 C4 C3 120.02(16)
C1 N1 C2 105.24(14)
C1 N1 N6 124.00(15)
C2 N1 N6 130.75(15)
C1 N2 N3 107.16(14)
C2 N3 N2 107.57(15)
C3 N4 O1 105.68(14)
C4 N5 O1 105.31(14)
N1 N6 H6A 120.0
N1 N6 H6B 120.0
H6A N6 H6B 120.0
C1 N7 H7A 120.0
C1 N7 H7B 120.0
H7A N7 H7B 120.0
N9 N8 C4 116.29(16)
O2 N9 O3 120.36(17)
O2 N9 N8 123.31(17)
O3 N9 N8 116.32(17)
N11 N10 H10A 104.6
N11 N10 H10B 102.8
H10A N10 H10B 110.1
N10 N11 H11A 109.5
N10 N11 H11B 109.5
H11A N11 H11B 109.5
N10 N11 H11C 109.5
H11A N11 H11C 109.5
H11B N11 H11C 109.5
N4 O1 N5 111.20(13)
H4A O4 H4B 110(3)

loop_
_geom_bond_atom_site_label_1
_geom_bond_atom_site_label_2
_geom_bond_distance
C1 N2 1.319(2)
C1 N7 1.347(2)
C1 N1 1.357(2)
C2 N3 1.304(2)
C2 N1 1.376(2)
C2 C3 1.453(2)
C3 N4 1.297(2)
C3 C4 1.447(2)
C4 N5 1.314(2)
C4 N8 1.373(2)
N1 N6 1.404(2)
N2 N3 1.389(2)
N4 O1 1.378(2)
N5 O1 1.400(2)
N6 H6A 0.8600
N6 H6B 0.8600
N7 H7A 0.8600
N7 H7B 0.8600
N8 N9 1.322(2)
N9 O2 1.240(2)
N9 O3 1.244(2)
N10 N11 1.442(3)
N10 H10A 0.8253
N10 H10B 0.8796
N11 H11A 0.8900
N11 H11B 0.8900
N11 H11C 0.8900
O4 H4A 0.79(3)
O4 H4B 0.83(3)

loop_
_geom_hbond_atom_site_label_D
_geom_hbond_atom_site_label_H
_geom_hbond_atom_site_label_A
_geom_hbond_distance_DH
_geom_hbond_distance_HA
_geom_hbond_distance_DA
_geom_hbond_angle_DHA
_geom_hbond_site_symmetry_A
_geom_hbond_publ_flag
O4 H4B N2 0.83(3) 1.96(3) 2.779(2) 170(3) . yes
O4 H4A N8 0.79(3) 2.30(3) 3.087(2) 173(3) 4_576 yes
N11 H11C O3 0.89 2.52 3.386(3) 165.4 2_755 yes
N11 H11C O2 0.89 2.18 2.881(2) 135.5 2_755 yes
N11 H11C N9 0.89 2.68 3.535(2) 162.5 2_755 yes
N11 H11B N8 0.89 2.39 3.052(2) 131.1 4_575 yes
N11 H11B N3 0.89 2.20 3.002(2) 149.1 4_575 yes
N11 H11A O4 0.89 1.89 2.774(3) 175.0 . yes
N10 H10B O4 0.88 2.07 2.948(2) 173.4 4_575 yes
N10 H10A N6 0.83 2.58 3.324(3) 150.0 4_675 yes
N7 H7B N10 0.86 2.32 3.123(3) 154.4 1_455 yes
N7 H7A O2 0.86 2.37 2.880(2) 118.4 2_655 yes
N7 H7A N5 0.86 2.30 3.103(2) 156.5 2_655 yes
N6 H6B O3 0.86 2.26 2.924(2) 134.1 1_455 yes
N6 H6B N4 0.86 2.42 2.959(2) 121.1 . yes

loop_
_geom_torsion_atom_site_label_1
_geom_torsion_atom_site_label_2
_geom_torsion_atom_site_label_3
_geom_torsion_atom_site_label_4
_geom_torsion
N3 C2 C3 N4 163.87(18)
N1 C2 C3 N4 -16.5(3)
N3 C2 C3 C4 -16.2(3)
N1 C2 C3 C4 163.46(18)
N4 C3 C4 N5 0.3(2)
C2 C3 C4 N5 -179.72(18)
N4 C3 C4 N8 179.90(17)
C2 C3 C4 N8 -0.1(3)
N2 C1 N1 C2 -1.8(2)
N7 C1 N1 C2 179.06(17)
N2 C1 N1 N6 178.06(16)
N7 C1 N1 N6 -1.1(3)
N3 C2 N1 C1 1.8(2)
C3 C2 N1 C1 -177.83(17)
N3 C2 N1 N6 -178.00(17)
C3 C2 N1 N6 2.3(3)
N7 C1 N2 N3 -179.78(18)
N1 C1 N2 N3 1.1(2)
N1 C2 N3 N2 -1.2(2)
C3 C2 N3 N2 178.47(17)
C1 N2 N3 C2 0.1(2)
C4 C3 N4 O1 -0.2(2)
C2 C3 N4 O1 179.74(16)
N8 C4 N5 O1 -179.74(19)
C3 C4 N5 O1 -0.2(2)
N5 C4 N8 N9 -7.2(3)
C3 C4 N8 N9 173.28(17)
C4 N8 N9 O2 2.0(3)
C4 N8 N9 O3 -177.2(2)
C3 N4 O1 N5 0.1(2)
C4 N5 O1 N4 0.0(2)
